data_1511418
loop_
_publ_author_name
'Cordier, S.'
'le Polles, L.'
'Bauer, J.'
'Babizhetskyy, V.'
'Halet, J.F.'
'Ashbrook, S.E.'
'Roger, J.'
'Hiebl, K.'
'Guerin, R.'

_publ_section_title
;
 Crystal structures, physical properties and NMR experiments on the
 ternary rare-earth metal silicide boride compounds RE5 Si2 B8 (RE = Y,
 Sm, Gd, Tb, Dy Ho)
;
_journal_name_full 'Journal of Solid State Chemistry'
_journal_page_first 1851
_journal_page_last 1863
_journal_paper_doi 10.1016/j.jssc.2005.02.023
_journal_volume 178
_journal_year 2005
_chemical_formula_sum 'B16 Si3.64 Sm10'
_chemical_name_systematic 'Sm10 Si3.64 B16'
_space_group_IT_number 127
_symmetry_space_group_name_Hall '-P 4 2ab'
_symmetry_space_group_name_H-M 'P 4/m b m'
_cell_angle_alpha 90
_cell_angle_beta 90
_cell_angle_gamma 90
_cell_formula_units_Z 1
_cell_length_a 7.2616
_cell_length_b 7.2616
_cell_length_c 8.226
_cell_volume 433.764
_citation_journal_id_ASTM JSSCBI
_cod_data_source_file boron0-1_563.cif
_cod_data_source_block B16Si3.64Sm10
_cod_original_cell_volume 433.7638
_cod_database_code 1511418

loop_
_symmetry_equiv_pos_as_xyz
x,y,z
-y,x,z
-x,-y,z
y,-x,z
x+1/2,-y+1/2,-z
y+1/2,x+1/2,-z
-x+1/2,y+1/2,-z
-y+1/2,-x+1/2,-z
-x,-y,-z
y,-x,-z
x,y,-z
-y,x,-z
-x-1/2,y-1/2,z
-y-1/2,-x-1/2,z
x-1/2,-y-1/2,z
y-1/2,x-1/2,z

loop_
_atom_site_label
_atom_site_type_symbol
_atom_site_fract_x
_atom_site_fract_y
_atom_site_fract_z
_atom_site_occupancy
_atom_site_U_iso_or_equiv
B2 B 0.673 0.46 0.5 1 0.0
B3 B 0 0 0.34 1 0.0
Sm1 Sm 0 0 0 1 0.0
B1 B 0.913 0.413 0.5 1 0.0
Sm2 Sm 0.81902 0.68098 0.72455 1 0.0
Si1 Si 0.3854 0.1146 0 0.91 0.0
